data_7718213
loop_
_publ_author_name
'Ma&#x10f;ar, Milan'
'Faltejsek, Jan'
'Bu&#x161;kov&#xe1;, Hana'
'Kol&#xe1;&#x10d;n&#xe1;, Lucie'
'Jaro&#x161;, Adam'
'Kotek, Jan'
'Straka, Michal'
'Kub&#xed;&#x10d;ek, Vojt&#x11b;ch'
'Ludv&#xed;k, Ji&#x159;&#xed;'

_publ_section_title
;
 Unusual variability of isomers in copper(II) complexes with
 1,8-bis(2-hydroxybenzyl)-cyclam.
;
_journal_issue 8
_journal_name_full 'Dalton transactions (Cambridge, England : 2003)'
_journal_page_first 3127
_journal_page_last 3140
_journal_paper_doi 10.1039/d4dt03166k
_journal_volume 54
_journal_year 2025
_chemical_formula_moiety 'C24 H34 Cu N4 O2, 2(C H4 O)'
_chemical_formula_sum 'C26 H42 Cu N4 O4'
_chemical_formula_weight 538.17
_space_group_crystal_system triclinic
_space_group_IT_number 2
_space_group_name_Hall '-P 1'
_space_group_name_H-M_alt 'P -1'
_atom_sites_solution_hydrogens mixed
_atom_sites_solution_primary direct
_atom_sites_solution_secondary difmap
_audit_creation_method SHELXL-2014/7
_audit_update_record
;
2024-10-18 deposited with the CCDC.	2025-01-02 downloaded from the CCDC.
;
_cell_angle_alpha 100.0640(10)
_cell_angle_beta 105.3310(10)
_cell_angle_gamma 90.9600(10)
_cell_formula_units_Z 2
_cell_length_a 8.8895(3)
_cell_length_b 10.6168(3)
_cell_length_c 14.1906(4)
_cell_measurement_reflns_used 9714
_cell_measurement_temperature 120(2)
_cell_measurement_theta_max 27.4538
_cell_measurement_theta_min 2.3809
_cell_volume 1268.95(7)
_computing_cell_refinement 'SAINT V8.40B (Bruker AXS LLC, 2019)'
_computing_data_collection 'Bruker Instrument Service vV6.2.16'
_computing_data_reduction 'SAINT V8.40B (Bruker AXS LLC, 2019)'
_computing_molecular_graphics 'shelXle (C.B. Huebschle, rev 1365)'
_computing_structure_refinement 'SHELXL-2017/1 (Sheldrick, 2017)'
_computing_structure_solution 'XT, VERSION 2018/2'
_diffrn_ambient_temperature 120(2)
_diffrn_detector_area_resol_mean 7.3910
_diffrn_measured_fraction_theta_full 0.998
_diffrn_measured_fraction_theta_max 0.998
_diffrn_measurement_device_type 'Bruker D8 VENTURE'
_diffrn_measurement_method '\f and \w scans'
_diffrn_radiation_type MoK\a
_diffrn_radiation_wavelength 0.71073
_diffrn_reflns_av_R_equivalents 0.0267
_diffrn_reflns_av_unetI/netI 0.0188
_diffrn_reflns_Laue_measured_fraction_full 0.998
_diffrn_reflns_Laue_measured_fraction_max 0.998
_diffrn_reflns_limit_h_max 11
_diffrn_reflns_limit_h_min -11
_diffrn_reflns_limit_k_max 13
_diffrn_reflns_limit_k_min -13
_diffrn_reflns_limit_l_max 18
_diffrn_reflns_limit_l_min -16
_diffrn_reflns_number 30874
_diffrn_reflns_point_group_measured_fraction_full 0.998
_diffrn_reflns_point_group_measured_fraction_max 0.998
_diffrn_reflns_theta_full 25.242
_diffrn_reflns_theta_max 27.482
_diffrn_reflns_theta_min 1.952
_diffrn_source 'microfocus sealed tube'
_exptl_absorpt_coefficient_mu 0.901
_exptl_absorpt_correction_T_max 0.91
_exptl_absorpt_correction_T_min 0.83
_exptl_absorpt_correction_type multi-scan
_exptl_absorpt_process_details
;
Krause, L., Herbst-Irmer, R., Sheldrick, G. M., Stalke, D. (2015).
"Comparison of silver and molybdenum microfocus X-ray sources for
single-crystal structure determination"
J. Appl. Cryst. 48, 3-10.
doi:10.1107/S1600576714022985
;
_exptl_crystal_colour blue
_exptl_crystal_density_diffrn 1.409
_exptl_crystal_description prism
_exptl_crystal_F_000 574
_exptl_crystal_size_max 0.154
_exptl_crystal_size_mid 0.145
_exptl_crystal_size_min 0.112
_refine_diff_density_max 0.480
_refine_diff_density_min -0.316
_refine_diff_density_rms 0.057
_refine_ls_extinction_method none
_refine_ls_goodness_of_fit_ref 1.032
_refine_ls_hydrogen_treatment mixed
_refine_ls_matrix_type full
_refine_ls_number_parameters 337
_refine_ls_number_reflns 5808
_refine_ls_number_restraints 0
_refine_ls_restrained_S_all 1.032
_refine_ls_R_factor_all 0.0317
_refine_ls_R_factor_gt 0.0284
_refine_ls_shift/su_max 0.000
_refine_ls_shift/su_mean 0.000
_refine_ls_structure_factor_coef Fsqd
_refine_ls_weighting_details 'w=1/[\s^2^(Fo^2^)+(0.0372P)^2^+0.8228P] where P=(Fo^2^+2Fc^2^)/3'
_refine_ls_weighting_scheme calc
_refine_ls_wR_factor_gt 0.0731
_refine_ls_wR_factor_ref 0.0750
_reflns_Friedel_coverage 0.000
_reflns_number_gt 5289
_reflns_number_total 5808
_reflns_threshold_expression 'I > 2\s(I)'
_cod_data_source_file d4dt03166k2.cif
_cod_data_source_block cute2phoh_lioh
_cod_depositor_comments
;
The following automatic conversions were performed:

data item '_exptl_absorpt_correction_type' value 'Multi-Scan' was
changed to 'multi-scan' in accordance with the
/home/data/users/saulius/crontab/automatic-downloads/current/RSC/lib/dictionaries/cif_core.dic
dictionary named 'cif_core.dic' version 2.4.2 last updated on
2011-04-26.

Automatic conversion script
Id: cif_fix_values 8170 2020-07-09 18:12:32Z antanas 
;
_cod_database_code 7718213
_shelx_shelxl_version_number 2014/7
_shelx_space_group_comment
;
The symmetry employed for this shelxl refinement is uniquely defined
by the following loop, which should always be used as a source of
symmetry information in preference to the above space-group names.
They are only intended as comments.
;
_shelx_estimated_absorpt_t_min 0.874
_shelx_estimated_absorpt_t_max 0.906

loop_
_space_group_symop_operation_xyz
'x, y, z'
'-x, -y, -z'

loop_
_atom_site_label
_atom_site_type_symbol
_atom_site_fract_x
_atom_site_fract_y
_atom_site_fract_z
_atom_site_U_iso_or_equiv
_atom_site_adp_type
_atom_site_occupancy
_atom_site_site_symmetry_order
_atom_site_calc_flag
_atom_site_refinement_flags_posn
_atom_site_refinement_flags_adp
_atom_site_refinement_flags_occupancy
_atom_site_disorder_assembly
_atom_site_disorder_group
Cu1A Cu 0.5000 0.5000 1.0000 0.01041(7) Uani 1 2 d S . P . .
N1A N 0.32747(14) 0.35487(11) 0.94096(8) 0.0128(2) Uani 1 1 d . . . . .
C2A C 0.18181(16) 0.41431(15) 0.95450(11) 0.0167(3) Uani 1 1 d . . . . .
H2A H 0.1752 0.4132 1.0229 0.020 Uiso 1 1 calc R U . . .
H2B H 0.0900 0.3626 0.9076 0.020 Uiso 1 1 calc R U . . .
C3A C 0.17644(16) 0.55137(15) 0.93700(11) 0.0173(3) Uani 1 1 d . . . . .
H3A H 0.1529 0.5515 0.8648 0.021 Uiso 1 1 calc R U . . .
H3B H 0.0923 0.5937 0.9618 0.021 Uiso 1 1 calc R U . . .
N4A N 0.32823(14) 0.62301(11) 0.98901(9) 0.0132(2) Uani 1 1 d . . . . .
H4A H 0.333(2) 0.6498(18) 1.0521(15) 0.021(5) Uiso 1 1 d . . . . .
C5A C 0.34718(18) 0.73700(14) 0.94523(11) 0.0173(3) Uani 1 1 d . . . . .
H5A H 0.2564 0.7897 0.9457 0.021 Uiso 1 1 calc R U . . .
H5B H 0.3480 0.7086 0.8751 0.021 Uiso 1 1 calc R U . . .
C6A C 0.49589(19) 0.81880(14) 1.00062(11) 0.0190(3) Uani 1 1 d . . . . .
H6A H 0.4931 0.8485 1.0702 0.023 Uiso 1 1 calc R U . . .
H6B H 0.4983 0.8956 0.9701 0.023 Uiso 1 1 calc R U . . .
C7A C 0.64570(18) 0.75148(14) 1.00134(11) 0.0171(3) Uani 1 1 d . . . . .
H7A H 0.6445 0.7164 0.9317 0.021 Uiso 1 1 calc R U . . .
H7B H 0.7352 0.8160 1.0291 0.021 Uiso 1 1 calc R U . . .
C8A C 0.31162(18) 0.29890(14) 0.83375(10) 0.0161(3) Uani 1 1 d . . . . .
H8A H 0.4095 0.2584 0.8289 0.019 Uiso 1 1 calc R U . . .
H8B H 0.2261 0.2305 0.8112 0.019 Uiso 1 1 calc R U . . .
C9A C 0.27894(17) 0.39279(14) 0.76441(10) 0.0149(3) Uani 1 1 d . . . . .
C10A C 0.40019(17) 0.48436(14) 0.76926(10) 0.0143(3) Uani 1 1 d . . . . .
O10A O 0.53511(12) 0.49083(10) 0.83666(7) 0.0160(2) Uani 1 1 d . . . . .
C11A C 0.36592(19) 0.56861(15) 0.70068(11) 0.0191(3) Uani 1 1 d . . . . .
H11A H 0.4450 0.6296 0.7002 0.023 Uiso 1 1 calc R U . . .
C12A C 0.2193(2) 0.56430(16) 0.63401(11) 0.0224(3) Uani 1 1 d . . . . .
H12A H 0.1993 0.6233 0.5897 0.027 Uiso 1 1 calc R U . . .
C13A C 0.10171(19) 0.47514(17) 0.63111(11) 0.0240(3) Uani 1 1 d . . . . .
H13A H 0.0014 0.4728 0.5856 0.029 Uiso 1 1 calc R U . . .
C14A C 0.13361(18) 0.38926(16) 0.69621(11) 0.0213(3) Uani 1 1 d . . . . .
H14A H 0.0544 0.3268 0.6941 0.026 Uiso 1 1 calc R U . . .
Cu1C Cu 0.5000 0.0000 0.5000 0.01161(7) Uani 1 2 d S . P . .
N1C N 0.58338(14) 0.18545(11) 0.55848(9) 0.0145(2) Uani 1 1 d . . . . .
C2C C 0.74561(18) 0.19112(15) 0.54842(12) 0.0202(3) Uani 1 1 d . . . . .
H2C H 0.8042 0.2690 0.5926 0.024 Uiso 1 1 calc R U . . .
H2D H 0.7422 0.1975 0.4791 0.024 Uiso 1 1 calc R U . . .
C3C C 0.83060(18) 0.07385(15) 0.57483(11) 0.0201(3) Uani 1 1 d . . . . .
H3C H 0.9300 0.0724 0.5558 0.024 Uiso 1 1 calc R U . . .
H3D H 0.8551 0.0766 0.6474 0.024 Uiso 1 1 calc R U . . .
N4C N 0.72843(15) -0.04327(12) 0.52058(9) 0.0171(3) Uani 1 1 d . . . . .
H4C H 0.739(2) -0.0569(19) 0.4597(16) 0.028(5) Uiso 1 1 d . . . . .
C5C C 0.77756(18) -0.15636(15) 0.56536(11) 0.0202(3) Uani 1 1 d . . . . .
H5C H 0.7683 -0.1413 0.6344 0.024 Uiso 1 1 calc R U . . .
H5D H 0.8887 -0.1683 0.5680 0.024 Uiso 1 1 calc R U . . .
C6C C 0.67968(19) -0.27718(15) 0.50702(11) 0.0221(3) Uani 1 1 d . . . . .
H6C H 0.7224 -0.3507 0.5374 0.027 Uiso 1 1 calc R U . . .
H6D H 0.6905 -0.2917 0.4384 0.027 Uiso 1 1 calc R U . . .
C7C C 0.50671(19) -0.27532(14) 0.50200(11) 0.0197(3) Uani 1 1 d . . . . .
H7C H 0.4579 -0.3631 0.4743 0.024 Uiso 1 1 calc R U . . .
H7D H 0.4966 -0.2523 0.5706 0.024 Uiso 1 1 calc R U . . .
C8C C 0.57967(18) 0.22871(14) 0.66442(10) 0.0179(3) Uani 1 1 d . . . . .
H8C H 0.6272 0.3175 0.6871 0.021 Uiso 1 1 calc R U . . .
H8D H 0.4689 0.2314 0.6656 0.021 Uiso 1 1 calc R U . . .
C9C C 0.66057(17) 0.14955(14) 0.73838(10) 0.0143(3) Uani 1 1 d . . . . .
C10C C 0.59659(17) 0.02394(14) 0.73199(10) 0.0156(3) Uani 1 1 d . . . . .
O10C O 0.47705(13) -0.02702(11) 0.65794(8) 0.0205(2) Uani 1 1 d . . . . .
C11C C 0.66942(19) -0.04353(15) 0.80741(11) 0.0192(3) Uani 1 1 d . . . . .
H11C H 0.6275 -0.1268 0.8064 0.023 Uiso 1 1 calc R U . . .
C12C C 0.80035(19) 0.00852(15) 0.88272(11) 0.0199(3) Uani 1 1 d . . . . .
H12C H 0.8478 -0.0400 0.9316 0.024 Uiso 1 1 calc R U . . .
C13C C 0.86299(17) 0.13079(15) 0.88750(11) 0.0183(3) Uani 1 1 d . . . . .
H13C H 0.9532 0.1662 0.9390 0.022 Uiso 1 1 calc R U . . .
C14C C 0.79112(17) 0.20077(14) 0.81535(10) 0.0162(3) Uani 1 1 d . . . . .
H14C H 0.8321 0.2852 0.8188 0.019 Uiso 1 1 calc R U . . .
C1M C 0.8322(2) 0.63567(18) 0.77165(14) 0.0299(4) Uani 1 1 d . . . . .
H1MA H 0.8608 0.7008 0.8326 0.045 Uiso 1 1 calc R U . . .
H1MB H 0.7365 0.6577 0.7265 0.045 Uiso 1 1 calc R U . . .
H1MC H 0.9171 0.6324 0.7393 0.045 Uiso 1 1 calc R U . . .
O1M O 0.80700(15) 0.51608(11) 0.79525(10) 0.0249(3) Uani 1 1 d . . . . .
H1MO H 0.727(3) 0.512(2) 0.8017(17) 0.035(6) Uiso 1 1 d . . . . .
C2M C 0.1677(2) -0.06955(18) 0.75727(13) 0.0289(4) Uani 1 1 d . . . . .
H2MA H 0.2508 -0.0354 0.8177 0.043 Uiso 1 1 calc R U . . .
H2MB H 0.1691 -0.1631 0.7423 0.043 Uiso 1 1 calc R U . . .
H2MC H 0.0662 -0.0462 0.7674 0.043 Uiso 1 1 calc R U . . .
O2M O 0.19212(17) -0.01795(16) 0.67758(10) 0.0387(3) Uani 1 1 d . . . . .
H2MO H 0.275(3) -0.026(3) 0.678(2) 0.055(8) Uiso 1 1 d . . . . .

loop_
_atom_site_aniso_label
_atom_site_aniso_U_11
_atom_site_aniso_U_22
_atom_site_aniso_U_33
_atom_site_aniso_U_23
_atom_site_aniso_U_13
_atom_site_aniso_U_12
Cu1A 0.00920(12) 0.01030(12) 0.01125(11) 0.00200(8) 0.00198(8) -0.00001(8)
N1A 0.0143(6) 0.0141(6) 0.0104(5) 0.0026(4) 0.0039(4) -0.0012(4)
C2A 0.0114(6) 0.0228(8) 0.0163(7) 0.0031(5) 0.0048(5) -0.0023(5)
C3A 0.0106(6) 0.0245(8) 0.0162(7) 0.0032(6) 0.0029(5) 0.0037(5)
N4A 0.0146(6) 0.0145(6) 0.0108(5) 0.0026(4) 0.0040(4) 0.0020(4)
C5A 0.0237(8) 0.0158(7) 0.0145(6) 0.0059(5) 0.0065(6) 0.0071(6)
C6A 0.0312(8) 0.0113(7) 0.0161(7) 0.0043(5) 0.0079(6) 0.0022(6)
C7A 0.0232(7) 0.0151(7) 0.0141(6) 0.0045(5) 0.0060(6) -0.0038(6)
C8A 0.0205(7) 0.0156(7) 0.0106(6) -0.0005(5) 0.0035(5) -0.0040(5)
C9A 0.0169(7) 0.0176(7) 0.0099(6) 0.0010(5) 0.0045(5) 0.0002(5)
C10A 0.0167(7) 0.0160(7) 0.0101(6) 0.0005(5) 0.0047(5) 0.0010(5)
O10A 0.0150(5) 0.0207(5) 0.0117(5) 0.0030(4) 0.0027(4) -0.0017(4)
C11A 0.0242(8) 0.0188(7) 0.0145(7) 0.0043(5) 0.0054(6) -0.0018(6)
C12A 0.0289(8) 0.0252(8) 0.0139(7) 0.0076(6) 0.0042(6) 0.0067(6)
C13A 0.0182(7) 0.0375(9) 0.0146(7) 0.0053(6) 0.0008(6) 0.0046(7)
C14A 0.0176(7) 0.0310(9) 0.0138(7) 0.0026(6) 0.0032(6) -0.0041(6)
Cu1C 0.01031(12) 0.01203(12) 0.01098(12) -0.00008(8) 0.00172(9) 0.00041(8)
N1C 0.0161(6) 0.0146(6) 0.0111(5) 0.0019(4) 0.0010(4) 0.0001(5)
C2C 0.0172(7) 0.0208(8) 0.0209(7) 0.0028(6) 0.0037(6) -0.0053(6)
C3C 0.0148(7) 0.0269(8) 0.0170(7) 0.0016(6) 0.0034(6) 0.0000(6)
N4C 0.0154(6) 0.0209(6) 0.0137(6) 0.0012(5) 0.0031(5) 0.0022(5)
C5C 0.0195(7) 0.0251(8) 0.0154(7) 0.0039(6) 0.0033(6) 0.0081(6)
C6C 0.0268(8) 0.0217(8) 0.0157(7) 0.0039(6) 0.0013(6) 0.0091(6)
C7C 0.0263(8) 0.0154(7) 0.0147(7) 0.0043(5) 0.0003(6) 0.0008(6)
C8C 0.0236(8) 0.0147(7) 0.0119(6) -0.0012(5) 0.0014(5) 0.0046(6)
C9C 0.0170(7) 0.0153(7) 0.0105(6) 0.0008(5) 0.0042(5) 0.0035(5)
C10C 0.0165(7) 0.0184(7) 0.0126(6) -0.0005(5) 0.0074(5) 0.0001(5)
O10C 0.0216(5) 0.0251(6) 0.0128(5) -0.0001(4) 0.0043(4) -0.0075(4)
C11C 0.0268(8) 0.0159(7) 0.0169(7) 0.0030(5) 0.0095(6) 0.0000(6)
C12C 0.0245(8) 0.0220(8) 0.0152(7) 0.0070(6) 0.0064(6) 0.0062(6)
C13C 0.0156(7) 0.0240(8) 0.0134(6) 0.0020(6) 0.0014(5) 0.0013(6)
C14C 0.0187(7) 0.0156(7) 0.0141(6) 0.0008(5) 0.0051(5) 0.0004(5)
C1M 0.0258(9) 0.0335(10) 0.0392(10) 0.0196(8) 0.0153(8) 0.0070(7)
O1M 0.0195(6) 0.0215(6) 0.0379(7) 0.0091(5) 0.0125(5) 0.0021(5)
C2M 0.0279(9) 0.0357(10) 0.0245(8) 0.0065(7) 0.0091(7) 0.0016(7)
O2M 0.0251(7) 0.0657(10) 0.0326(7) 0.0274(7) 0.0080(6) 0.0133(7)

loop_
_atom_type_symbol
_atom_type_description
_atom_type_scat_dispersion_real
_atom_type_scat_dispersion_imag
_atom_type_scat_source
C C 0.0033 0.0016 'International Tables Vol C Tables 4.2.6.8 and 6.1.1.4'
H H 0.0000 0.0000 'International Tables Vol C Tables 4.2.6.8 and 6.1.1.4'
Cu Cu 0.3201 1.2651 'International Tables Vol C Tables 4.2.6.8 and 6.1.1.4'
N N 0.0061 0.0033 'International Tables Vol C Tables 4.2.6.8 and 6.1.1.4'
O O 0.0106 0.0060 'International Tables Vol C Tables 4.2.6.8 and 6.1.1.4'

loop_
_geom_angle_atom_site_label_1
_geom_angle_atom_site_label_2
_geom_angle_atom_site_label_3
_geom_angle
_geom_angle_site_symmetry_1
_geom_angle_site_symmetry_3
_geom_angle_publ_flag
N4A Cu1A N4A 180.0 . 2_667 ?
N4A Cu1A N1A 87.20(5) . . ?
N4A Cu1A N1A 92.80(5) 2_667 . ?
N4A Cu1A N1A 92.79(5) . 2_667 ?
N4A Cu1A N1A 87.21(5) 2_667 2_667 ?
N1A Cu1A N1A 180.0 . 2_667 ?
N4A Cu1A O10A 82.32(4) . 2_667 ?
N4A Cu1A O10A 97.67(4) 2_667 2_667 ?
N1A Cu1A O10A 91.27(4) . 2_667 ?
N1A Cu1A O10A 88.73(4) 2_667 2_667 ?
N4A Cu1A O10A 97.67(4) . . ?
N4A Cu1A O10A 82.33(4) 2_667 . ?
N1A Cu1A O10A 88.73(4) . . ?
N1A Cu1A O10A 91.27(4) 2_667 . ?
O10A Cu1A O10A 180.0 2_667 . ?
C2A N1A C7A 107.63(11) . 2_667 ?
C2A N1A C8A 111.52(11) . . ?
C7A N1A C8A 108.11(11) 2_667 . ?
C2A N1A Cu1A 104.56(8) . . ?
C7A N1A Cu1A 111.11(9) 2_667 . ?
C8A N1A Cu1A 113.76(8) . . ?
N1A C2A C3A 112.32(11) . . ?
N1A C2A H2A 109.1 . . ?
C3A C2A H2A 109.1 . . ?
N1A C2A H2B 109.1 . . ?
C3A C2A H2B 109.1 . . ?
H2A C2A H2B 107.9 . . ?
N4A C3A C2A 110.06(11) . . ?
N4A C3A H3A 109.6 . . ?
C2A C3A H3A 109.6 . . ?
N4A C3A H3B 109.6 . . ?
C2A C3A H3B 109.6 . . ?
H3A C3A H3B 108.2 . . ?
C3A N4A C5A 110.73(11) . . ?
C3A N4A Cu1A 109.30(9) . . ?
C5A N4A Cu1A 117.48(9) . . ?
C3A N4A H4A 110.1(12) . . ?
C5A N4A H4A 107.7(12) . . ?
Cu1A N4A H4A 100.9(12) . . ?
N4A C5A C6A 112.74(12) . . ?
N4A C5A H5A 109.0 . . ?
C6A C5A H5A 109.0 . . ?
N4A C5A H5B 109.0 . . ?
C6A C5A H5B 109.0 . . ?
H5A C5A H5B 107.8 . . ?
C5A C6A C7A 114.66(12) . . ?
C5A C6A H6A 108.6 . . ?
C7A C6A H6A 108.6 . . ?
C5A C6A H6B 108.6 . . ?
C7A C6A H6B 108.6 . . ?
H6A C6A H6B 107.6 . . ?
N1A C7A C6A 115.46(12) 2_667 . ?
N1A C7A H7A 108.4 2_667 . ?
C6A C7A H7A 108.4 . . ?
N1A C7A H7B 108.4 2_667 . ?
C6A C7A H7B 108.4 . . ?
H7A C7A H7B 107.5 . . ?
C9A C8A N1A 115.08(12) . . ?
C9A C8A H8A 108.5 . . ?
N1A C8A H8A 108.5 . . ?
C9A C8A H8B 108.5 . . ?
N1A C8A H8B 108.5 . . ?
H8A C8A H8B 107.5 . . ?
C14A C9A C10A 120.79(13) . . ?
C14A C9A C8A 120.69(13) . . ?
C10A C9A C8A 118.52(13) . . ?
O10A C10A C11A 122.77(13) . . ?
O10A C10A C9A 120.52(13) . . ?
C11A C10A C9A 116.68(13) . . ?
C10A O10A Cu1A 111.30(8) . . ?
C12A C11A C10A 121.51(14) . . ?
C12A C11A H11A 119.2 . . ?
C10A C11A H11A 119.2 . . ?
C13A C12A C11A 121.00(14) . . ?
C13A C12A H12A 119.5 . . ?
C11A C12A H12A 119.5 . . ?
C12A C13A C14A 118.60(14) . . ?
C12A C13A H13A 120.7 . . ?
C14A C13A H13A 120.7 . . ?
C13A C14A C9A 121.40(15) . . ?
C13A C14A H14A 119.3 . . ?
C9A C14A H14A 119.3 . . ?
N1C Cu1C N1C 180.0 2_656 . ?
N1C Cu1C N4C 86.64(5) 2_656 2_656 ?
N1C Cu1C N4C 93.37(5) . 2_656 ?
N1C Cu1C N4C 93.36(5) 2_656 . ?
N1C Cu1C N4C 86.64(5) . . ?
N4C Cu1C N4C 180.00(7) 2_656 . ?
N1C Cu1C O10C 89.64(4) 2_656 2_656 ?
N1C Cu1C O10C 90.36(4) . 2_656 ?
N4C Cu1C O10C 97.26(5) 2_656 2_656 ?
N4C Cu1C O10C 82.74(5) . 2_656 ?
N1C Cu1C O10C 90.36(4) 2_656 . ?
N1C Cu1C O10C 89.64(4) . . ?
N4C Cu1C O10C 82.74(5) 2_656 . ?
N4C Cu1C O10C 97.26(5) . . ?
O10C Cu1C O10C 180.0 2_656 . ?
C2C N1C C7C 107.45(11) . 2_656 ?
C2C N1C C8C 111.65(11) . . ?
C7C N1C C8C 107.88(11) 2_656 . ?
C2C N1C Cu1C 104.74(9) . . ?
C7C N1C Cu1C 110.87(9) 2_656 . ?
C8C N1C Cu1C 114.08(9) . . ?
N1C C2C C3C 111.85(12) . . ?
N1C C2C H2C 109.2 . . ?
C3C C2C H2C 109.2 . . ?
N1C C2C H2D 109.2 . . ?
C3C C2C H2D 109.2 . . ?
H2C C2C H2D 107.9 . . ?
N4C C3C C2C 108.76(12) . . ?
N4C C3C H3C 109.9 . . ?
C2C C3C H3C 109.9 . . ?
N4C C3C H3D 109.9 . . ?
C2C C3C H3D 109.9 . . ?
H3C C3C H3D 108.3 . . ?
C5C N4C C3C 111.80(12) . . ?
C5C N4C Cu1C 117.78(10) . . ?
C3C N4C Cu1C 108.70(9) . . ?
C5C N4C H4C 108.4(13) . . ?
C3C N4C H4C 105.9(13) . . ?
Cu1C N4C H4C 103.2(13) . . ?
N4C C5C C6C 111.98(12) . . ?
N4C C5C H5C 109.2 . . ?
C6C C5C H5C 109.2 . . ?
N4C C5C H5D 109.2 . . ?
C6C C5C H5D 109.2 . . ?
H5C C5C H5D 107.9 . . ?
C5C C6C C7C 114.95(13) . . ?
C5C C6C H6C 108.5 . . ?
C7C C6C H6C 108.5 . . ?
C5C C6C H6D 108.5 . . ?
C7C C6C H6D 108.5 . . ?
H6C C6C H6D 107.5 . . ?
N1C C7C C6C 115.72(13) 2_656 . ?
N1C C7C H7C 108.4 2_656 . ?
C6C C7C H7C 108.4 . . ?
N1C C7C H7D 108.4 2_656 . ?
C6C C7C H7D 108.4 . . ?
H7C C7C H7D 107.4 . . ?
C9C C8C N1C 116.93(12) . . ?
C9C C8C H8C 108.1 . . ?
N1C C8C H8C 108.1 . . ?
C9C C8C H8D 108.1 . . ?
N1C C8C H8D 108.1 . . ?
H8C C8C H8D 107.3 . . ?
C14C C9C C10C 120.35(13) . . ?
C14C C9C C8C 120.63(13) . . ?
C10C C9C C8C 118.92(13) . . ?
O10C C10C C11C 122.03(14) . . ?
O10C C10C C9C 120.90(13) . . ?
C11C C10C C9C 117.06(13) . . ?
C10C O10C Cu1C 113.91(9) . . ?
C12C C11C C10C 121.70(14) . . ?
C12C C11C H11C 119.1 . . ?
C10C C11C H11C 119.1 . . ?
C11C C12C C13C 120.69(14) . . ?
C11C C12C H12C 119.7 . . ?
C13C C12C H12C 119.7 . . ?
C12C C13C C14C 118.79(14) . . ?
C12C C13C H13C 120.6 . . ?
C14C C13C H13C 120.6 . . ?
C9C C14C C13C 121.37(14) . . ?
C9C C14C H14C 119.3 . . ?
C13C C14C H14C 119.3 . . ?
O1M C1M H1MA 109.5 . . ?
O1M C1M H1MB 109.5 . . ?
H1MA C1M H1MB 109.5 . . ?
O1M C1M H1MC 109.5 . . ?
H1MA C1M H1MC 109.5 . . ?
H1MB C1M H1MC 109.5 . . ?
C1M O1M H1MO 107.7(18) . . ?
O2M C2M H2MA 109.5 . . ?
O2M C2M H2MB 109.5 . . ?
H2MA C2M H2MB 109.5 . . ?
O2M C2M H2MC 109.5 . . ?
H2MA C2M H2MC 109.5 . . ?
H2MB C2M H2MC 109.5 . . ?
C2M O2M H2MO 107(2) . . ?

loop_
_geom_bond_atom_site_label_1
_geom_bond_atom_site_label_2
_geom_bond_distance
_geom_bond_site_symmetry_2
_geom_bond_publ_flag
Cu1A N4A 2.0183(12) . ?
Cu1A N4A 2.0183(12) 2_667 ?
Cu1A N1A 2.0539(12) . ?
Cu1A N1A 2.0539(12) 2_667 ?
Cu1A O10A 2.4050(10) 2_667 ?
Cu1A O10A 2.4050(10) . ?
N1A C2A 1.4928(18) . ?
N1A C7A 1.4936(18) 2_667 ?
N1A C8A 1.5018(17) . ?
C2A C3A 1.518(2) . ?
C2A H2A 0.9900 . ?
C2A H2B 0.9900 . ?
C3A N4A 1.4787(18) . ?
C3A H3A 0.9900 . ?
C3A H3B 0.9900 . ?
N4A C5A 1.4800(18) . ?
N4A H4A 0.88(2) . ?
C5A C6A 1.514(2) . ?
C5A H5A 0.9900 . ?
C5A H5B 0.9900 . ?
C6A C7A 1.520(2) . ?
C6A H6A 0.9900 . ?
C6A H6B 0.9900 . ?
C7A N1A 1.4937(18) 2_667 ?
C7A H7A 0.9900 . ?
C7A H7B 0.9900 . ?
C8A C9A 1.4992(19) . ?
C8A H8A 0.9900 . ?
C8A H8B 0.9900 . ?
C9A C14A 1.390(2) . ?
C9A C10A 1.419(2) . ?
C10A O10A 1.3136(17) . ?
C10A C11A 1.413(2) . ?
C11A C12A 1.388(2) . ?
C11A H11A 0.9500 . ?
C12A C13A 1.386(2) . ?
C12A H12A 0.9500 . ?
C13A C14A 1.389(2) . ?
C13A H13A 0.9500 . ?
C14A H14A 0.9500 . ?
Cu1C N1C 2.0419(12) 2_656 ?
Cu1C N1C 2.0419(12) . ?
Cu1C N4C 2.0455(13) 2_656 ?
Cu1C N4C 2.0455(13) . ?
Cu1C O10C 2.3688(10) 2_656 ?
Cu1C O10C 2.3688(10) . ?
N1C C2C 1.4876(19) . ?
N1C C7C 1.4956(18) 2_656 ?
N1C C8C 1.5024(18) . ?
C2C C3C 1.519(2) . ?
C2C H2C 0.9900 . ?
C2C H2D 0.9900 . ?
C3C N4C 1.490(2) . ?
C3C H3C 0.9900 . ?
C3C H3D 0.9900 . ?
N4C C5C 1.4743(19) . ?
N4C H4C 0.88(2) . ?
C5C C6C 1.516(2) . ?
C5C H5C 0.9900 . ?
C5C H5D 0.9900 . ?
C6C C7C 1.521(2) . ?
C6C H6C 0.9900 . ?
C6C H6D 0.9900 . ?
C7C N1C 1.4956(18) 2_656 ?
C7C H7C 0.9900 . ?
C7C H7D 0.9900 . ?
C8C C9C 1.5016(19) . ?
C8C H8C 0.9900 . ?
C8C H8D 0.9900 . ?
C9C C14C 1.391(2) . ?
C9C C10C 1.420(2) . ?
C10C O10C 1.3106(18) . ?
C10C C11C 1.412(2) . ?
C11C C12C 1.384(2) . ?
C11C H11C 0.9500 . ?
C12C C13C 1.387(2) . ?
C12C H12C 0.9500 . ?
C13C C14C 1.394(2) . ?
C13C H13C 0.9500 . ?
C14C H14C 0.9500 . ?
C1M O1M 1.398(2) . ?
C1M H1MA 0.9800 . ?
C1M H1MB 0.9800 . ?
C1M H1MC 0.9800 . ?
O1M H1MO 0.74(2) . ?
C2M O2M 1.403(2) . ?
C2M H2MA 0.9800 . ?
C2M H2MB 0.9800 . ?
C2M H2MC 0.9800 . ?
O2M H2MO 0.74(3) . ?
